data_7117144
loop_
_publ_author_name
'Fei-Yan Yi'
'Hai-Long Jiang'
'Zhong-Ming Sun'

_publ_section_title
;
 Linearly bridging CO2 in a metal-organic framework
;
_journal_name_full Chem.Commun.
_journal_page_first 8446
_journal_paper_doi 10.1039/C5cc01244A
_journal_volume 51
_journal_year 2015
_chemical_formula_sum 'C147 H182 N14 O56 Zn6'
_chemical_formula_weight 3433.29
_chemical_name_systematic
; 
 ? 
;
_space_group_IT_number 53
_symmetry_cell_setting orthorhombic
_symmetry_space_group_name_Hall '-P 2ac 2'
_symmetry_space_group_name_H-M 'P m n a'
_atom_sites_solution_hydrogens geom
_atom_sites_solution_primary direct
_atom_sites_solution_secondary difmap
_audit_creation_method SHELXL-97
_audit_update_record
;
2014-12-24 deposited with the CCDC.
2015-02-25 downloaded from the CCDC.
;
_cell_angle_alpha 90.00
_cell_angle_beta 90.00
_cell_angle_gamma 90.00
_cell_formula_units_Z 2
_cell_length_a 19.7928(16)
_cell_length_b 17.7591(14)
_cell_length_c 28.543(2)
_cell_measurement_temperature 273(2)
_cell_measurement_theta_max 26.09
_cell_measurement_theta_min 1.25
_cell_volume 10032.9(13)
_computing_cell_refinement 'Bruker SAINT'
_computing_data_collection 'Bruker XSCANS'
_computing_data_reduction 'Bruker SAINT'
_computing_molecular_graphics 'Bruker SHELXTL'
_computing_publication_material 'Bruker SHELXTL'
_computing_structure_refinement 'SHELXL-97 (Sheldrick, 1997)'
_computing_structure_solution 'SHELXS-97 (Sheldrick, 1990)'
_diffrn_ambient_temperature 273(2)
_diffrn_measured_fraction_theta_full 0.997
_diffrn_measured_fraction_theta_max 0.998
_diffrn_measurement_device_type 'Bruker P4'
_diffrn_measurement_method '\w scans'
_diffrn_radiation_monochromator graphite
_diffrn_radiation_source 'fine-focus sealed tube'
_diffrn_radiation_type MoK\a
_diffrn_radiation_wavelength 0.71073
_diffrn_reflns_av_R_equivalents 0.0784
_diffrn_reflns_av_unetI/netI 0.0733
_diffrn_reflns_limit_h_max 24
_diffrn_reflns_limit_h_min -23
_diffrn_reflns_limit_k_max 17
_diffrn_reflns_limit_k_min -21
_diffrn_reflns_limit_l_max 26
_diffrn_reflns_limit_l_min -35
_diffrn_reflns_number 54530
_diffrn_reflns_theta_full 26.09
_diffrn_reflns_theta_max 26.09
_diffrn_reflns_theta_min 1.25
_exptl_absorpt_coefficient_mu 0.779
_exptl_absorpt_correction_T_max 0.7453
_exptl_absorpt_correction_T_min 0.6523
_exptl_absorpt_correction_type multi-scan
_exptl_absorpt_process_details
'SADABS-2008/1 - Bruker AXS was used for absorption correction. wR2(int) was 0.0886 before and 0.0558 after correction. The Ratio of minimum to maximum transmission is 0.8752. The  Lambda/2 correction factor is 0.0015.'
_exptl_crystal_colour colorless
_exptl_crystal_density_diffrn 1.136
_exptl_crystal_density_method 'not measured'
_exptl_crystal_description prism
_exptl_crystal_F_000 3580
_exptl_crystal_size_max 0.41
_exptl_crystal_size_mid 0.28
_exptl_crystal_size_min 0.27
_platon_squeeze_details
;
;
_refine_diff_density_max 0.555
_refine_diff_density_min -0.466
_refine_diff_density_rms 0.065
_refine_ls_extinction_method none
_refine_ls_goodness_of_fit_ref 0.953
_refine_ls_hydrogen_treatment constr
_refine_ls_matrix_type full
_refine_ls_number_parameters 353
_refine_ls_number_reflns 10246
_refine_ls_number_restraints 1
_refine_ls_restrained_S_all 0.972
_refine_ls_R_factor_all 0.1025
_refine_ls_R_factor_gt 0.0538
_refine_ls_shift/su_max 0.027
_refine_ls_shift/su_mean 0.001
_refine_ls_structure_factor_coef Fsqd
_refine_ls_weighting_details 'calc w=1/[\s^2^(Fo^2^)+(0.0605P)^2^+0.0000P] where P=(Fo^2^+2Fc^2^)/3'
_refine_ls_weighting_scheme calc
_refine_ls_wR_factor_gt 0.1288
_refine_ls_wR_factor_ref 0.1377
_reflns_number_gt 5105
_reflns_number_total 10246
_reflns_threshold_expression >2sigma(I)
_cod_data_source_file c5cc01244a2.cif
_cod_data_source_block 1
_cod_original_cell_volume 10033.0(14)
_cod_original_sg_symbol_H-M Pmna
_cod_database_code 7117144

loop_
_symmetry_equiv_pos_as_xyz
'x, y, z'
'-x+1/2, -y, z+1/2'
'-x+1/2, y, -z+1/2'
'x, -y, -z'
'-x, -y, -z'
'x-1/2, y, -z-1/2'
'x-1/2, -y, z-1/2'
'-x, y, z'

loop_
_atom_site_label
_atom_site_type_symbol
_atom_site_fract_x
_atom_site_fract_y
_atom_site_fract_z
_atom_site_U_iso_or_equiv
_atom_site_adp_type
_atom_site_occupancy
_atom_site_symmetry_multiplicity
_atom_site_calc_flag
_atom_site_refinement_flags
_atom_site_disorder_assembly
_atom_site_disorder_group
Zn1 Zn 0.0000 0.33891(3) 0.539922(17) 0.05567(18) Uani 1 2 d S . .
Zn2 Zn 0.09291(2) 0.22091(2) 0.597931(12) 0.06475(16) Uani 1 1 d . . .
O1W O 0.0000 0.22965(15) 0.57196(10) 0.0589(8) Uani 1 2 d S . .
O1 O 0.0000 0.4385(2) 0.50686(14) 0.1176(17) Uani 1 2 d S . .
O2 O 0.13735(14) 0.60469(13) 0.75551(8) 0.0784(8) Uani 1 1 d . . .
O3 O 0.18202(13) 0.76344(12) 0.85557(8) 0.0762(7) Uani 1 1 d . . .
O4 O 0.16119(12) 0.83362(12) 0.74639(9) 0.0721(7) Uani 1 1 d . . .
O5 O 0.0000 0.71020(17) 0.79394(10) 0.0631(9) Uani 1 2 d S . .
O6 O 0.07122(15) 0.38417(14) 0.58764(9) 0.0914(9) Uani 1 1 d . . .
O7 O 0.10901(16) 0.30468(15) 0.64029(9) 0.0951(9) Uani 1 1 d . . .
O8 O 0.42154(14) 0.69587(14) 0.99646(7) 0.0757(7) Uani 1 1 d . . .
O9 O 0.35491(14) 0.77027(14) 1.03972(8) 0.0845(8) Uani 1 1 d . . .
O10 O 0.1934(4) 1.1176(3) 0.6161(2) 0.264(4) Uani 1 1 d . . .
O11 O 0.0954(3) 1.1322(3) 0.6382(3) 0.213(4) Uani 1 1 d . . .
C1 C 0.0000 0.5000 0.5000 0.105(3) Uani 1 4 d S . .
C2 C 0.11919(17) 0.72608(17) 0.78883(11) 0.0528(8) Uani 1 1 d . . .
C3 C 0.12014(18) 0.68121(17) 0.74440(11) 0.0580(9) Uani 1 1 d . . .
H3A H 0.0761 0.6830 0.7295 0.070 Uiso 1 1 calc R . .
H3B H 0.1531 0.7021 0.7229 0.070 Uiso 1 1 calc R . .
C4 C 0.18433(17) 0.71711(18) 0.81504(11) 0.0607(9) Uani 1 1 d . . .
H4A H 0.1905 0.6649 0.8240 0.073 Uiso 1 1 calc R . .
H4B H 0.2220 0.7318 0.7953 0.073 Uiso 1 1 calc R . .
C5 C 0.10714(18) 0.80874(18) 0.77547(12) 0.0637(9) Uani 1 1 d . . .
H5A H 0.0646 0.8135 0.7589 0.076 Uiso 1 1 calc R . .
H5B H 0.1049 0.8395 0.8035 0.076 Uiso 1 1 calc R . .
C6 C 0.06081(17) 0.70190(17) 0.81962(11) 0.0587(9) Uani 1 1 d . . .
H6A H 0.0665 0.6498 0.8290 0.070 Uiso 1 1 calc R . .
H6B H 0.0593 0.7328 0.8476 0.070 Uiso 1 1 calc R . .
C7 C 0.1288(2) 0.55167(19) 0.72136(12) 0.0709(10) Uani 1 1 d . . .
C8 C 0.09806(18) 0.5643(2) 0.67847(11) 0.0680(10) Uani 1 1 d . . .
H8A H 0.0836 0.6124 0.6703 0.082 Uiso 1 1 calc R . .
C9 C 0.08912(19) 0.5044(2) 0.64798(12) 0.0739(10) Uani 1 1 d . . .
H9A H 0.0686 0.5127 0.6191 0.089 Uiso 1 1 calc R . .
C10 C 0.1097(2) 0.4335(2) 0.65940(12) 0.0708(11) Uani 1 1 d . . .
C11 C 0.1414(2) 0.4224(2) 0.70150(14) 0.0989(15) Uani 1 1 d . . .
H11A H 0.1560 0.3742 0.7092 0.119 Uiso 1 1 calc R . .
C12 C 0.1523(2) 0.4799(2) 0.73266(14) 0.1042(16) Uani 1 1 d . . .
H12A H 0.1750 0.4713 0.7607 0.125 Uiso 1 1 calc R . .
C13 C 0.0950(2) 0.3697(2) 0.62657(14) 0.0807(12) Uani 1 1 d . . .
C14 C 0.2305(2) 0.7540(2) 0.88898(12) 0.0735(11) Uani 1 1 d . . .
C15 C 0.2856(2) 0.7075(2) 0.88580(12) 0.0801(12) Uani 1 1 d . . .
H15A H 0.2927 0.6797 0.8586 0.096 Uiso 1 1 calc R . .
C16 C 0.3306(2) 0.7017(2) 0.92240(13) 0.0891(13) Uani 1 1 d . . .
H16A H 0.3677 0.6700 0.9194 0.107 Uiso 1 1 calc R . .
C17 C 0.3219(2) 0.7415(2) 0.96329(12) 0.0759(11) Uani 1 1 d . . .
C18 C 0.2665(2) 0.7887(2) 0.96600(13) 0.0977(14) Uani 1 1 d . . .
H18A H 0.2599 0.8168 0.9931 0.117 Uiso 1 1 calc R . .
C19 C 0.2211(2) 0.7956(2) 0.93016(14) 0.0980(15) Uani 1 1 d . . .
H19A H 0.1841 0.8276 0.9331 0.118 Uiso 1 1 calc R . .
C20 C 0.3703(2) 0.7361(2) 1.00263(13) 0.0746(11) Uani 1 1 d . . .
C21 C 0.1527(2) 0.8995(2) 0.72310(15) 0.0762(11) Uani 1 1 d . . .
C22 C 0.2026(3) 0.9171(2) 0.69129(16) 0.1077(16) Uani 1 1 d . . .
H22A H 0.2387 0.8842 0.6872 0.129 Uiso 1 1 calc R . .
C23 C 0.1999(3) 0.9821(3) 0.66564(18) 0.131(2) Uani 1 1 d . . .
H23A H 0.2355 0.9939 0.6457 0.158 Uiso 1 1 calc R . .
C24 C 0.1482(4) 1.0282(3) 0.6686(2) 0.144(3) Uani 1 1 d D . .
C25 C 0.0977(3) 1.0122(3) 0.7017(3) 0.171(3) Uani 1 1 d . . .
H25A H 0.0613 1.0450 0.7047 0.205 Uiso 1 1 calc R . .
C26 C 0.1008(2) 0.9475(2) 0.7304(2) 0.1215(19) Uani 1 1 d . . .
H26A H 0.0685 0.9384 0.7533 0.146 Uiso 1 1 calc R . .
C27 C 0.1415(6) 1.1022(5) 0.6365(3) 0.151(3) Uani 1 1 d D . .

loop_
_atom_site_aniso_label
_atom_site_aniso_U_11
_atom_site_aniso_U_22
_atom_site_aniso_U_33
_atom_site_aniso_U_23
_atom_site_aniso_U_13
_atom_site_aniso_U_12
Zn1 0.0749(4) 0.0482(3) 0.0439(3) 0.0007(2) 0.000 0.000
Zn2 0.0924(4) 0.0550(2) 0.0469(2) 0.00754(18) 0.0032(2) 0.0092(2)
O1W 0.071(2) 0.0564(19) 0.0490(17) 0.0018(15) 0.000 0.000
O1 0.205(5) 0.053(2) 0.095(3) 0.025(2) 0.000 0.000
O2 0.110(2) 0.0617(15) 0.0637(15) -0.0104(13) -0.0364(14) 0.0176(14)
O3 0.0832(19) 0.0762(16) 0.0692(15) -0.0274(13) -0.0258(14) 0.0241(13)
O4 0.0604(17) 0.0596(15) 0.0961(18) 0.0262(14) -0.0007(14) 0.0050(12)
O5 0.054(2) 0.083(2) 0.0520(18) 0.0093(16) 0.000 0.000
O6 0.136(3) 0.0715(17) 0.0670(16) -0.0015(14) -0.0276(17) -0.0270(16)
O7 0.161(3) 0.0622(16) 0.0624(16) -0.0079(14) -0.0149(17) 0.0071(17)
O8 0.089(2) 0.0915(18) 0.0461(13) -0.0088(12) -0.0166(13) 0.0130(15)
O9 0.096(2) 0.0998(19) 0.0581(15) -0.0255(15) -0.0174(14) 0.0203(15)
O10 0.251(7) 0.225(6) 0.315(7) 0.178(6) 0.022(6) 0.017(5)
O11 0.236(7) 0.086(3) 0.318(8) 0.080(4) -0.151(6) -0.028(3)
C1 0.179(11) 0.077(7) 0.057(5) 0.012(5) 0.000 0.000
C2 0.053(2) 0.0531(19) 0.0523(19) 0.0024(16) -0.0084(16) 0.0063(16)
C3 0.064(2) 0.060(2) 0.0504(19) 0.0026(16) -0.0043(17) 0.0029(18)
C4 0.062(2) 0.059(2) 0.061(2) 0.0008(18) -0.0076(18) 0.0063(17)
C5 0.064(3) 0.063(2) 0.064(2) 0.0039(18) -0.0057(19) 0.0078(18)
C6 0.059(2) 0.063(2) 0.0537(19) 0.0014(16) -0.0037(18) 0.0066(17)
C7 0.093(3) 0.057(2) 0.064(2) -0.0050(19) -0.025(2) 0.001(2)
C8 0.084(3) 0.062(2) 0.058(2) -0.0061(18) -0.014(2) 0.0055(19)
C9 0.079(3) 0.085(3) 0.057(2) -0.009(2) -0.013(2) -0.001(2)
C10 0.094(3) 0.066(2) 0.052(2) -0.0025(19) -0.009(2) 0.000(2)
C11 0.154(4) 0.065(3) 0.078(3) -0.011(2) -0.040(3) 0.024(3)
C12 0.159(5) 0.075(3) 0.078(3) -0.014(2) -0.047(3) 0.032(3)
C13 0.106(4) 0.076(3) 0.060(3) -0.008(2) -0.015(2) -0.012(2)
C14 0.083(3) 0.078(2) 0.059(2) -0.0118(19) -0.016(2) 0.014(2)
C15 0.087(3) 0.104(3) 0.049(2) -0.026(2) -0.014(2) 0.032(2)
C16 0.087(3) 0.118(3) 0.063(2) -0.031(2) -0.020(2) 0.046(3)
C17 0.090(3) 0.083(3) 0.055(2) -0.015(2) -0.021(2) 0.022(2)
C18 0.110(4) 0.114(3) 0.068(3) -0.041(2) -0.027(3) 0.036(3)
C19 0.099(4) 0.109(3) 0.087(3) -0.046(3) -0.031(3) 0.049(3)
C20 0.083(3) 0.086(3) 0.054(2) -0.016(2) -0.011(2) 0.020(2)
C21 0.081(3) 0.049(2) 0.099(3) 0.019(2) -0.024(2) 0.002(2)
C22 0.127(4) 0.081(3) 0.116(4) 0.041(3) -0.002(3) -0.004(3)
C23 0.161(6) 0.106(4) 0.128(4) 0.058(4) -0.004(4) 0.005(4)
C24 0.181(7) 0.089(4) 0.163(6) 0.069(4) -0.097(5) -0.048(4)
C25 0.101(5) 0.073(3) 0.339(10) 0.067(5) -0.090(6) 0.003(3)
C26 0.081(4) 0.077(3) 0.207(6) 0.056(3) -0.010(3) 0.001(3)
C27 0.201(11) 0.133(8) 0.121(5) -0.008(5) -0.015(6) -0.048(6)

loop_
_atom_type_symbol
_atom_type_description
_atom_type_scat_dispersion_real
_atom_type_scat_dispersion_imag
_atom_type_scat_source
C C 0.0033 0.0016 'International Tables Vol C Tables 4.2.6.8 and 6.1.1.4'
H H 0.0000 0.0000 'International Tables Vol C Tables 4.2.6.8 and 6.1.1.4'
O O 0.0106 0.0060 'International Tables Vol C Tables 4.2.6.8 and 6.1.1.4'
Zn Zn 0.2839 1.4301 'International Tables Vol C Tables 4.2.6.8 and 6.1.1.4'
N N 0.0061 0.0033 'International Tables Vol C Tables 4.2.6.8 and 6.1.1.4'

loop_
_geom_angle_atom_site_label_1
_geom_angle_atom_site_label_2
_geom_angle_atom_site_label_3
_geom_angle
_geom_angle_site_symmetry_1
_geom_angle_site_symmetry_3
O1 Zn1 O8 88.92(11) . 7_565
O1 Zn1 O8 88.92(11) . 2_564
O8 Zn1 O8 96.52(15) 7_565 2_564
O1 Zn1 O6 88.16(12) . .
O8 Zn1 O6 172.85(11) 7_565 .
O8 Zn1 O6 89.96(11) 2_564 .
O1 Zn1 O6 88.16(12) . 8
O8 Zn1 O6 89.96(11) 7_565 8
O8 Zn1 O6 172.85(11) 2_564 8
O6 Zn1 O6 83.42(16) . 8
O1 Zn1 O1W 177.15(15) . .
O8 Zn1 O1W 89.18(8) 7_565 .
O8 Zn1 O1W 89.18(8) 2_564 .
O6 Zn1 O1W 93.97(9) . .
O6 Zn1 O1W 93.97(9) 8 .
O11 Zn2 O7 104.3(2) 1_545 .
O11 Zn2 O9 123.4(3) 1_545 2_564
O7 Zn2 O9 112.29(12) . 2_564
O11 Zn2 O1W 107.8(2) 1_545 .
O7 Zn2 O1W 108.90(12) . .
O9 Zn2 O1W 99.49(11) 2_564 .
O11 Zn2 C27 22.2(3) 1_545 1_545
O7 Zn2 C27 107.48(19) . 1_545
O9 Zn2 C27 103.4(2) 2_564 1_545
O1W Zn2 C27 124.8(2) . 1_545
Zn2 O1W Zn2 135.23(15) . 8
Zn2 O1W Zn1 103.27(8) . .
Zn2 O1W Zn1 103.27(8) 8 .
C1 O1 Zn1 162.1(3) . .
C7 O2 C3 117.7(2) . .
C14 O3 C4 118.4(3) . .
C21 O4 C5 117.4(3) . .
C6 O5 C6 116.3(3) 8 .
C13 O6 Zn1 138.9(3) . .
C13 O7 Zn2 118.4(2) . .
C20 O8 Zn1 133.6(2) . 2_565
C20 O9 Zn2 128.6(3) . 2_565
C27 O11 Zn2 113.7(9) . 1_565
O1 C1 O1 180.0(4) 5_566 .
C3 C2 C4 110.8(3) . .
C3 C2 C6 110.5(3) . .
C4 C2 C6 109.7(3) . .
C3 C2 C5 107.5(2) . .
C4 C2 C5 111.1(3) . .
C6 C2 C5 107.3(3) . .
O2 C3 C2 108.6(2) . .
O2 C3 H3A 110.0 . .
C2 C3 H3A 110.0 . .
O2 C3 H3B 110.0 . .
C2 C3 H3B 110.0 . .
H3A C3 H3B 108.3 . .
O3 C4 C2 108.5(3) . .
O3 C4 H4A 110.0 . .
C2 C4 H4A 110.0 . .
O3 C4 H4B 110.0 . .
C2 C4 H4B 110.0 . .
H4A C4 H4B 108.4 . .
O4 C5 C2 108.9(3) . .
O4 C5 H5A 109.9 . .
C2 C5 H5A 109.9 . .
O4 C5 H5B 109.9 . .
C2 C5 H5B 109.9 . .
H5A C5 H5B 108.3 . .
O5 C6 C2 108.6(2) . .
O5 C6 H6A 110.0 . .
C2 C6 H6A 110.0 . .
O5 C6 H6B 110.0 . .
C2 C6 H6B 110.0 . .
H6A C6 H6B 108.4 . .
O2 C7 C8 125.0(3) . .
O2 C7 C12 115.0(3) . .
C8 C7 C12 120.0(3) . .
C7 C8 C9 119.1(3) . .
C7 C8 H8A 120.5 . .
C9 C8 H8A 120.5 . .
C10 C9 C8 121.4(3) . .
C10 C9 H9A 119.3 . .
C8 C9 H9A 119.3 . .
C9 C10 C11 118.7(3) . .
C9 C10 C13 119.4(3) . .
C11 C10 C13 121.9(4) . .
C12 C11 C10 122.3(4) . .
C12 C11 H11A 118.9 . .
C10 C11 H11A 118.9 . .
C11 C12 C7 118.5(4) . .
C11 C12 H12A 120.7 . .
C7 C12 H12A 120.7 . .
O6 C13 O7 124.0(4) . .
O6 C13 C10 118.7(4) . .
O7 C13 C10 117.3(3) . .
O3 C14 C15 126.0(3) . .
O3 C14 C19 115.4(3) . .
C15 C14 C19 118.6(3) . .
C14 C15 C16 120.7(3) . .
C14 C15 H15A 119.7 . .
C16 C15 H15A 119.7 . .
C17 C16 C15 121.6(4) . .
C17 C16 H16A 119.2 . .
C15 C16 H16A 119.2 . .
C16 C17 C18 117.3(3) . .
C16 C17 C20 122.0(4) . .
C18 C17 C20 120.7(3) . .
C19 C18 C17 122.2(3) . .
C19 C18 H18A 118.9 . .
C17 C18 H18A 118.9 . .
C18 C19 C14 119.6(4) . .
C18 C19 H19A 120.2 . .
C14 C19 H19A 120.2 . .
O8 C20 O9 126.1(3) . .
O8 C20 C17 117.1(3) . .
O9 C20 C17 116.7(4) . .
C26 C21 O4 124.3(4) . .
C26 C21 C22 120.2(4) . .
O4 C21 C22 115.4(4) . .
C23 C22 C21 121.1(5) . .
C23 C22 H22A 119.5 . .
C21 C22 H22A 119.5 . .
C24 C23 C22 121.4(6) . .
C24 C23 H23A 119.3 . .
C22 C23 H23A 119.3 . .
C23 C24 C25 118.2(5) . .
C23 C24 C27 122.5(8) . .
C25 C24 C27 119.2(8) . .
C24 C25 C26 121.5(5) . .
C24 C25 H25A 119.3 . .
C26 C25 H25A 119.3 . .
C21 C26 C25 117.3(5) . .
C21 C26 H26A 121.4 . .
C25 C26 H26A 121.4 . .
O11 C27 O10 129.8(11) . .
O11 C27 C24 117.2(10) . .
O10 C27 C24 112.8(9) . .
O11 C27 Zn2 44.1(6) . 1_565
O10 C27 Zn2 85.8(5) . 1_565
C24 C27 Zn2 161.4(7) . 1_565

loop_
_geom_bond_atom_site_label_1
_geom_bond_atom_site_label_2
_geom_bond_distance
_geom_bond_site_symmetry_2
Zn1 O1 2.005(4) .
Zn1 O8 2.081(2) 7_565
Zn1 O8 2.081(2) 2_564
Zn1 O6 2.119(3) .
Zn1 O6 2.119(3) 8
Zn1 O1W 2.145(3) .
Zn2 O11 1.951(5) 1_545
Zn2 O7 1.943(2) .
Zn2 O9 1.963(2) 2_564
Zn2 O1W 1.9888(11) .
Zn2 C27 2.565(9) 1_545
O1W Zn2 1.9888(11) 8
O1 C1 1.109(4) .
O2 C7 1.366(4) .
O2 C3 1.436(4) .
O3 C14 1.363(4) .
O3 C4 1.420(3) .
O4 C21 1.357(4) .
O4 C5 1.424(4) .
O5 C6 1.417(3) 8
O5 C6 1.417(3) .
O6 C13 1.234(4) .
O7 C13 1.251(4) .
O8 C20 1.252(4) .
O8 Zn1 2.081(2) 2_565
O9 C20 1.258(4) .
O9 Zn2 1.963(2) 2_565
O10 C27 1.213(10) .
O11 C27 1.058(11) .
O11 Zn2 1.951(5) 1_565
C1 O1 1.109(4) 5_566
C2 C3 1.498(4) .
C2 C4 1.499(4) .
C2 C6 1.514(4) .
C2 C5 1.535(4) .
C3 H3A 0.9700 .
C3 H3B 0.9700 .
C4 H4A 0.9700 .
C4 H4B 0.9700 .
C5 H5A 0.9700 .
C5 H5B 0.9700 .
C6 H6A 0.9700 .
C6 H6B 0.9700 .
C7 C8 1.385(4) .
C7 C12 1.394(5) .
C8 C9 1.386(4) .
C8 H8A 0.9300 .
C9 C10 1.363(5) .
C9 H9A 0.9300 .
C10 C11 1.370(5) .
C10 C13 1.499(5) .
C11 C12 1.372(5) .
C11 H11A 0.9300 .
C12 H12A 0.9300 .
C14 C15 1.371(5) .
C14 C19 1.400(5) .
C15 C16 1.377(5) .
C15 H15A 0.9300 .
C16 C17 1.375(4) .
C16 H16A 0.9300 .
C17 C18 1.383(5) .
C17 C20 1.480(5) .
C18 C19 1.367(5) .
C18 H18A 0.9300 .
C19 H19A 0.9300 .
C21 C26 1.351(6) .
C21 C22 1.377(6) .
C22 C23 1.368(6) .
C22 H22A 0.9300 .
C23 C24 1.313(8) .
C23 H23A 0.9300 .
C24 C25 1.404(9) .
C24 C27 1.608(9) .
C25 C26 1.412(7) .
C25 H25A 0.9300 .
C26 H26A 0.9300 .
C27 Zn2 2.565(9) 1_565

loop_
_platon_squeeze_void_nr
_platon_squeeze_void_average_x
_platon_squeeze_void_average_y
_platon_squeeze_void_average_z
_platon_squeeze_void_volume
_platon_squeeze_void_count_electrons
_platon_squeeze_void_content
1 -0.011 -0.011 0.007 5967 1969 ' '
